data_7214849
loop_
_publ_author_name
'Zhu, Zhaojie'
'Zeng, Huiyi'
'Li, Jianfu'
'You, Zhenyu'
'Wang, Yan'
'Huang, Zixiang'
'Tu, Chaoyang'

_publ_section_title
;
 Growth, structure and spectral properties of a novel crystal CaErAlO4 for
 2.7 \mm lasers
;
_journal_issue 21
_journal_name_full CrystEngComm
_journal_page_first 7423
_journal_paper_doi 10.1039/c2ce26013a
_journal_volume 14
_journal_year 2012
_chemical_formula_sum 'Al Ca Er O4'
_chemical_formula_weight 298.32
_chemical_name_systematic
;
?
;
_space_group_IT_number 139
_symmetry_cell_setting tetragonal
_symmetry_space_group_name_Hall '-I 4 2'
_symmetry_space_group_name_H-M 'I 4/m m m'
_atom_sites_solution_primary direct
_atom_sites_solution_secondary difmap
_audit_creation_method SHELXL-97
_cell_angle_alpha 90.00
_cell_angle_beta 90.00
_cell_angle_gamma 90.00
_cell_formula_units_Z 2
_cell_length_a 3.6420(3)
_cell_length_b 3.6420(3)
_cell_length_c 11.814(2)
_cell_measurement_reflns_used 253
_cell_measurement_temperature 293(2)
_cell_measurement_theta_max 40.4931
_cell_measurement_theta_min 3.4422
_cell_volume 156.70(3)
_computing_cell_refinement
;
CrysAlisPro, Agilent Technologies,
Version 1.171.35.19 (release 27-10-2011 CrysAlis171 .NET)
(compiled Oct 27 2011,15:02:11)
;
_computing_data_collection
;
CrysAlisPro, Agilent Technologies,
Version 1.171.35.19 (release 27-10-2011 CrysAlis171 .NET)
(compiled Oct 27 2011,15:02:11)
;
_computing_data_reduction
;
CrysAlisPro, Agilent Technologies,
Version 1.171.35.19 (release 27-10-2011 CrysAlis171 .NET)
(compiled Oct 27 2011,15:02:11)
;
_computing_structure_refinement 'SHELXL-97 (Sheldrick, 1997)'
_computing_structure_solution 'SHELXS-97 (Sheldrick, 1990)'
_diffrn_ambient_temperature 293(2)
_diffrn_detector_area_resol_mean 16.2083
_diffrn_measured_fraction_theta_full 1.000
_diffrn_measured_fraction_theta_max 1.000
_diffrn_measurement_device_type 'Xcalibur, Eos'
_diffrn_measurement_method '\w scans'
_diffrn_radiation_monochromator graphite
_diffrn_radiation_source 'Enhance (Mo) X-ray Source'
_diffrn_radiation_type MoK\a
_diffrn_radiation_wavelength 0.71073
_diffrn_reflns_av_R_equivalents 0.0347
_diffrn_reflns_av_sigmaI/netI 0.0450
_diffrn_reflns_limit_h_max 6
_diffrn_reflns_limit_h_min -3
_diffrn_reflns_limit_k_max 4
_diffrn_reflns_limit_k_min -4
_diffrn_reflns_limit_l_max 19
_diffrn_reflns_limit_l_min -21
_diffrn_reflns_number 445
_diffrn_reflns_theta_full 40.59
_diffrn_reflns_theta_max 40.59
_diffrn_reflns_theta_min 3.45
_exptl_absorpt_coefficient_mu 28.525
_exptl_absorpt_correction_T_max 1.00000
_exptl_absorpt_correction_T_min 0.57961
_exptl_absorpt_correction_type multi-scan
_exptl_absorpt_process_details
;
CrysAlisPro, Agilent Technologies,
Version 1.171.35.19 (release 27-10-2011 CrysAlis171 .NET)
(compiled Oct 27 2011,15:02:11)
Empirical absorption correction using spherical harmonics,
implemented in SCALE3 ABSPACK scaling algorithm.
;
_exptl_crystal_colour brown
_exptl_crystal_density_diffrn 6.323
_exptl_crystal_density_method 'not measured'
_exptl_crystal_description prism
_exptl_crystal_F_000 266
_exptl_crystal_size_max 0.15
_exptl_crystal_size_mid 0.10
_exptl_crystal_size_min 0.05
_refine_diff_density_max 2.286
_refine_diff_density_min -2.502
_refine_diff_density_rms 0.468
_refine_ls_extinction_coef 0.110(8)
_refine_ls_extinction_expression Fc^*^=kFc[1+0.001xFc^2^\l^3^/sin(2\q)]^-1/4^
_refine_ls_extinction_method SHELXL
_refine_ls_goodness_of_fit_ref 1.093
_refine_ls_matrix_type full
_refine_ls_number_parameters 13
_refine_ls_number_reflns 183
_refine_ls_number_restraints 0
_refine_ls_restrained_S_all 1.093
_refine_ls_R_factor_all 0.0313
_refine_ls_R_factor_gt 0.0278
_refine_ls_shift/su_max 0.000
_refine_ls_shift/su_mean 0.000
_refine_ls_structure_factor_coef Fsqd
_refine_ls_weighting_details 'calc w=1/[\s^2^(Fo^2^)+(0.0271P)^2^+0.0000P] where P=(Fo^2^+2Fc^2^)/3'
_refine_ls_weighting_scheme calc
_refine_ls_wR_factor_gt 0.0596
_refine_ls_wR_factor_ref 0.0611
_reflns_number_gt 163
_reflns_number_total 183
_reflns_threshold_expression >2sigma(I)
_cod_data_source_file c2ce26013a.txt
_cod_data_source_block a1
_cod_database_code 7214849

loop_
_symmetry_equiv_pos_as_xyz
'x, y, z'
'-x, -y, z'
'-y, x, z'
'y, -x, z'
'-x, y, -z'
'x, -y, -z'
'y, x, -z'
'-y, -x, -z'
'x+1/2, y+1/2, z+1/2'
'-x+1/2, -y+1/2, z+1/2'
'-y+1/2, x+1/2, z+1/2'
'y+1/2, -x+1/2, z+1/2'
'-x+1/2, y+1/2, -z+1/2'
'x+1/2, -y+1/2, -z+1/2'
'y+1/2, x+1/2, -z+1/2'
'-y+1/2, -x+1/2, -z+1/2'
'-x, -y, -z'
'x, y, -z'
'y, -x, -z'
'-y, x, -z'
'x, -y, z'
'-x, y, z'
'-y, -x, z'
'y, x, z'
'-x+1/2, -y+1/2, -z+1/2'
'x+1/2, y+1/2, -z+1/2'
'y+1/2, -x+1/2, -z+1/2'
'-y+1/2, x+1/2, -z+1/2'
'x+1/2, -y+1/2, z+1/2'
'-x+1/2, y+1/2, z+1/2'
'-y+1/2, -x+1/2, z+1/2'
'y+1/2, x+1/2, z+1/2'

loop_
_atom_site_label
_atom_site_type_symbol
_atom_site_fract_x
_atom_site_fract_y
_atom_site_fract_z
_atom_site_U_iso_or_equiv
_atom_site_adp_type
_atom_site_occupancy
_atom_site_symmetry_multiplicity
_atom_site_calc_flag
_atom_site_refinement_flags
Er Er 0.0000 0.0000 0.35840(5) 0.0048(2) Uani 0.50 8 d SP
Ca Ca 0.0000 0.0000 0.35840(5) 0.0048(2) Uani 0.50 8 d SP
Al Al 0.0000 0.0000 0.0000 0.0033(6) Uani 1 16 d S
O1 O 0.0000 0.5000 0.0000 0.0073(11) Uani 1 8 d S
O2 O 0.0000 0.0000 0.1689(6) 0.0160(15) Uani 1 8 d S

loop_
_atom_site_aniso_label
_atom_site_aniso_U_11
_atom_site_aniso_U_22
_atom_site_aniso_U_33
_atom_site_aniso_U_23
_atom_site_aniso_U_13
_atom_site_aniso_U_12
Er 0.0058(3) 0.0058(3) 0.0029(3) 0.000 0.000 0.000
Ca 0.0058(3) 0.0058(3) 0.0029(3) 0.000 0.000 0.000
Al 0.0010(8) 0.0010(8) 0.0077(14) 0.000 0.000 0.000
O1 0.006(2) 0.003(2) 0.013(3) 0.000 0.000 0.000
O2 0.022(2) 0.022(2) 0.005(2) 0.000 0.000 0.000

loop_
_atom_type_symbol
_atom_type_description
_atom_type_scat_dispersion_real
_atom_type_scat_dispersion_imag
_atom_type_scat_source
O O 0.0106 0.0060 'International Tables Vol C Tables 4.2.6.8 and 6.1.1.4'
Al Al 0.0645 0.0514 'International Tables Vol C Tables 4.2.6.8 and 6.1.1.4'
Ca Ca 0.2262 0.3064 'International Tables Vol C Tables 4.2.6.8 and 6.1.1.4'
Er Er -0.2586 4.9576 'International Tables Vol C Tables 4.2.6.8 and 6.1.1.4'

loop_
_geom_angle_atom_site_label_1
_geom_angle_atom_site_label_2
_geom_angle_atom_site_label_3
_geom_angle
_geom_angle_site_symmetry_1
_geom_angle_site_symmetry_3
O2 Er O1 132.571(11) . 11
O2 Er O1 132.571(11) . 9_545
O1 Er O1 62.764(12) 11 9_545
O2 Er O1 132.571(11) . 11_545
O1 Er O1 94.86(2) 11 11_545
O1 Er O1 62.764(12) 9_545 11_545
O2 Er O1 132.571(11) . 9_445
O1 Er O1 62.764(12) 11 9_445
O1 Er O1 94.86(2) 9_545 9_445
O1 Er O1 62.764(12) 11_545 9_445
O2 Er O2 82.86(16) . 25_445
O1 Er O2 126.93(13) 11 25_445
O1 Er O2 126.93(13) 9_545 25_445
O1 Er O2 64.37(13) 11_545 25_445
O1 Er O2 64.37(13) 9_445 25_445
O2 Er O2 82.86(17) . 25
O1 Er O2 64.37(13) 11 25
O1 Er O2 64.37(13) 9_545 25
O1 Er O2 126.93(13) 11_545 25
O1 Er O2 126.93(13) 9_445 25
O2 Er O2 165.7(3) 25_445 25
O2 Er O2 82.86(16) . 25_455
O1 Er O2 64.37(13) 11 25_455
O1 Er O2 126.93(13) 9_545 25_455
O1 Er O2 126.93(13) 11_545 25_455
O1 Er O2 64.37(13) 9_445 25_455
O2 Er O2 89.11(4) 25_445 25_455
O2 Er O2 89.11(4) 25 25_455
O2 Er O2 82.86(16) . 25_545
O1 Er O2 126.93(13) 11 25_545
O1 Er O2 64.37(13) 9_545 25_545
O1 Er O2 64.37(13) 11_545 25_545
O1 Er O2 126.93(13) 9_445 25_545
O2 Er O2 89.11(4) 25_445 25_545
O2 Er O2 89.11(4) 25 25_545
O2 Er O2 165.7(3) 25_455 25_545
O2 Er Al 123.006(10) . 9
O1 Er Al 36.369(5) 11 9
O1 Er Al 36.369(5) 9_545 9
O1 Er Al 93.910(17) 11_545 9
O1 Er Al 93.910(17) 9_445 9
O2 Er Al 154.14(17) 25_445 9
O2 Er Al 40.15(16) 25 9
O2 Er Al 93.88(9) 25_455 9
O2 Er Al 93.88(9) 25_545 9
O2 Er Al 123.006(10) . 9_445
O1 Er Al 93.910(17) 11 9_445
O1 Er Al 93.910(17) 9_545 9_445
O1 Er Al 36.369(5) 11_545 9_445
O1 Er Al 36.369(5) 9_445 9_445
O2 Er Al 40.15(16) 25_445 9_445
O2 Er Al 154.14(17) 25 9_445
O2 Er Al 93.88(9) 25_455 9_445
O2 Er Al 93.88(9) 25_545 9_445
Al Er Al 113.99(2) 9 9_445
O2 Er Al 123.006(10) . 9_455
O1 Er Al 36.369(5) 11 9_455
O1 Er Al 93.910(17) 9_545 9_455
O1 Er Al 93.910(17) 11_545 9_455
O1 Er Al 36.369(5) 9_445 9_455
O2 Er Al 93.88(9) 25_445 9_455
O2 Er Al 93.88(9) 25 9_455
O2 Er Al 40.15(16) 25_455 9_455
O2 Er Al 154.14(17) 25_545 9_455
Al Er Al 72.739(9) 9 9_455
Al Er Al 72.739(9) 9_445 9_455
O1 Al O1 90.0 3_655 .
O1 Al O1 180.0 3_655 3
O1 Al O1 90.0 . 3
O1 Al O1 90.0 3_655 1_545
O1 Al O1 180.0 . 1_545
O1 Al O1 90.0 3 1_545
O1 Al O2 90.0 3_655 17
O1 Al O2 90.0 . 17
O1 Al O2 90.0 3 17
O1 Al O2 90.0 1_545 17
O1 Al O2 90.0 3_655 .
O1 Al O2 90.0 . .
O1 Al O2 90.0 3 .
O1 Al O2 90.0 1_545 .
O2 Al O2 180.0 17 .
O1 Al Er 126.369(5) 3_655 9_444
O1 Al Er 126.369(5) . 9_444
O1 Al Er 53.631(5) 3 9_444
O1 Al Er 53.631(5) 1_545 9_444
O2 Al Er 56.994(10) 17 9_444
O2 Al Er 123.006(10) . 9_444
O1 Al Ca 53.631(5) 3_655 25
O1 Al Ca 53.631(5) . 25
O1 Al Ca 126.369(5) 3 25
O1 Al Ca 126.369(5) 1_545 25
O2 Al Ca 123.006(10) 17 25
O2 Al Ca 56.994(10) . 25
Er Al Ca 180.000(17) 9_444 25
O1 Al Ca 126.369(5) 3_655 9_444
O1 Al Ca 126.369(5) . 9_444
O1 Al Ca 53.631(5) 3 9_444
O1 Al Ca 53.631(5) 1_545 9_444
O2 Al Ca 56.994(10) 17 9_444
O2 Al Ca 123.006(10) . 9_444
Er Al Ca 0.000(17) 9_444 9_444
Ca Al Ca 180.000(17) 25 9_444
O1 Al Er 53.631(5) 3_655 25
O1 Al Er 53.631(5) . 25
O1 Al Er 126.369(5) 3 25
O1 Al Er 126.369(5) 1_545 25
O2 Al Er 123.006(10) 17 25
O2 Al Er 56.994(10) . 25
Er Al Er 180.000(17) 9_444 25
Ca Al Er 0.000(17) 25 25
Ca Al Er 180.000(17) 9_444 25
O1 Al Er 53.631(5) 3_655 9_554
O1 Al Er 53.631(5) . 9_554
O1 Al Er 126.369(5) 3 9_554
O1 Al Er 126.369(5) 1_545 9_554
O2 Al Er 56.994(10) 17 9_554
O2 Al Er 123.006(10) . 9_554
Er Al Er 113.99(2) 9_444 9_554
Ca Al Er 66.01(2) 25 9_554
Ca Al Er 113.99(2) 9_444 9_554
Er Al Er 66.01(2) 25 9_554
O1 Al Er 126.369(5) 3_655 25_445
O1 Al Er 126.369(5) . 25_445
O1 Al Er 53.631(5) 3 25_445
O1 Al Er 53.631(5) 1_545 25_445
O2 Al Er 123.006(10) 17 25_445
O2 Al Er 56.994(10) . 25_445
Er Al Er 66.01(2) 9_444 25_445
Ca Al Er 113.99(2) 25 25_445
Ca Al Er 66.01(2) 9_444 25_445
Er Al Er 113.99(2) 25 25_445
Er Al Er 180.000(17) 9_554 25_445
Al O1 Al 180.0 1_565 .
Al O1 Er 90.0 1_565 9_454
Al O1 Er 90.0 . 9_454
Al O1 Ca 90.0 1_565 25
Al O1 Ca 90.0 . 25
Er O1 Ca 180.000(19) 9_454 25
Al O1 Ca 90.0 1_565 9_454
Al O1 Ca 90.0 . 9_454
Er O1 Ca 0.000(19) 9_454 9_454
Ca O1 Ca 180.0 25 9_454
Al O1 Er 90.0 1_565 25
Al O1 Er 90.0 . 25
Er O1 Er 180.000(19) 9_454 25
Ca O1 Er 0.000(19) 25 25
Ca O1 Er 180.000(19) 9_454 25
Al O1 Er 90.0 1_565 9_554
Al O1 Er 90.0 . 9_554
Er O1 Er 94.86(2) 9_454 9_554
Ca O1 Er 85.14(2) 25 9_554
Ca O1 Er 94.86(2) 9_454 9_554
Er O1 Er 85.14(2) 25 9_554
Al O1 Ca 90.0 1_565 9_554
Al O1 Ca 90.0 . 9_554
Er O1 Ca 94.86(2) 9_454 9_554
Ca O1 Ca 85.14(2) 25 9_554
Ca O1 Ca 94.86(2) 9_454 9_554
Er O1 Ca 85.14(2) 25 9_554
Er O1 Ca 0.000(19) 9_554 9_554
Al O1 Ca 90.0 1_565 25_455
Al O1 Ca 90.0 . 25_455
Er O1 Ca 85.14(2) 9_454 25_455
Ca O1 Ca 94.86(2) 25 25_455
Ca O1 Ca 85.14(2) 9_454 25_455
Er O1 Ca 94.86(2) 25 25_455
Er O1 Ca 180.0 9_554 25_455
Ca O1 Ca 180.0 9_554 25_455
Al O1 Er 90.0 1_565 25_455
Al O1 Er 90.0 . 25_455
Er O1 Er 85.14(2) 9_454 25_455
Ca O1 Er 94.86(2) 25 25_455
Ca O1 Er 85.14(2) 9_454 25_455
Er O1 Er 94.86(2) 25 25_455
Er O1 Er 180.0 9_554 25_455
Ca O1 Er 180.0 9_554 25_455
Ca O1 Er 0.0 25_455 25_455
Al O2 Er 180.0 . .
Al O2 Ca 82.86(16) . 25_445
Er O2 Ca 97.14(16) . 25_445
Al O2 Er 82.86(16) . 25_445
Er O2 Er 97.14(16) . 25_445
Ca O2 Er 0.00(2) 25_445 25_445
Al O2 Ca 82.86(16) . 25
Er O2 Ca 97.14(16) . 25
Ca O2 Ca 165.7(3) 25_445 25
Er O2 Ca 165.7(3) 25_445 25
Al O2 Er 82.86(16) . 25
Er O2 Er 97.14(16) . 25
Ca O2 Er 165.7(3) 25_445 25
Er O2 Er 165.7(3) 25_445 25
Ca O2 Er 0.00(2) 25 25
Al O2 Er 82.86(16) . 25_455
Er O2 Er 97.14(16) . 25_455
Ca O2 Er 89.11(4) 25_445 25_455
Er O2 Er 89.11(4) 25_445 25_455
Ca O2 Er 89.11(4) 25 25_455
Er O2 Er 89.11(4) 25 25_455
Al O2 Er 82.86(16) . 25_545
Er O2 Er 97.14(16) . 25_545
Ca O2 Er 89.11(4) 25_445 25_545
Er O2 Er 89.11(4) 25_445 25_545
Ca O2 Er 89.11(4) 25 25_545
Er O2 Er 89.11(4) 25 25_545
Er O2 Er 165.7(3) 25_455 25_545
Al O2 Ca 82.86(16) . 25_545
Er O2 Ca 97.14(16) . 25_545
Ca O2 Ca 89.11(4) 25_445 25_545
Er O2 Ca 89.11(4) 25_445 25_545
Ca O2 Ca 89.11(4) 25 25_545
Er O2 Ca 89.11(4) 25 25_545
Er O2 Ca 165.7(3) 25_455 25_545
Er O2 Ca 0.00(2) 25_545 25_545
Al O2 Ca 82.86(16) . 25_455
Er O2 Ca 97.14(16) . 25_455
Ca O2 Ca 89.11(4) 25_445 25_455
Er O2 Ca 89.11(4) 25_445 25_455
Ca O2 Ca 89.11(4) 25 25_455
Er O2 Ca 89.11(4) 25 25_455
Er O2 Ca 0.00(2) 25_455 25_455
Er O2 Ca 165.7(3) 25_545 25_455
Ca O2 Ca 165.7(3) 25_545 25_455

loop_
_geom_bond_atom_site_label_1
_geom_bond_atom_site_label_2
_geom_bond_distance
_geom_bond_site_symmetry_2
Er O2 2.238(7) .
Er O1 2.4727(4) 11
Er O1 2.4727(4) 9_545
Er O1 2.4727(4) 11_545
Er O1 2.4727(4) 9_445
Er O2 2.5954(10) 25_445
Er O2 2.5954(10) 25
Er O2 2.5954(10) 25_455
Er O2 2.5954(10) 25_545
Er Al 3.0709(4) 9
Er Al 3.0709(4) 9_445
Er Al 3.0709(4) 9_455
Al O1 1.82100(15) 3_655
Al O1 1.82100(15) .
Al O1 1.82100(15) 3
Al O1 1.82100(15) 1_545
Al O2 1.996(7) 17
Al O2 1.996(7) .
Al Er 3.0709(4) 9_444
Al Ca 3.0709(4) 25
Al Ca 3.0709(4) 9_444
Al Er 3.0709(4) 25
Al Er 3.0709(4) 9_554
Al Er 3.0709(4) 25_445
O1 Al 1.82100(15) 1_565
O1 Er 2.4727(4) 9_454
O1 Ca 2.4727(4) 25
O1 Ca 2.4727(4) 9_454
O1 Er 2.4727(4) 25
O1 Er 2.4727(4) 9_554
O1 Ca 2.4727(4) 9_554
O1 Ca 2.4727(4) 25_455
O1 Er 2.4727(4) 25_455
O2 Ca 2.5954(10) 25_445
O2 Er 2.5954(10) 25_445
O2 Ca 2.5954(10) 25
O2 Er 2.5954(10) 25
O2 Er 2.5954(10) 25_455
O2 Er 2.5954(10) 25_545
O2 Ca 2.5954(10) 25_545
O2 Ca 2.5954(10) 25_455
